data_7031065
loop_
_publ_author_name
'Lin, Ya-Fan'
'Nakajima, Yumiko'
'Ozawa, Fumiyuki'

_publ_section_title
;
 Reduction of an Fe(i) mesityl complex induced by \p-acid ligands.
;
_journal_issue 24
_journal_name_full 'Dalton transactions (Cambridge, England : 2003)'
_journal_page_first 9032
_journal_page_last 9037
_journal_paper_doi 10.1039/c4dt00170b
_journal_volume 43
_journal_year 2014
_chemical_formula_sum 'C56 H76 Fe N3 O0.5 P2 Si2'
_chemical_formula_weight 973.17
_chemical_name_systematic
; 
 ? 
;
_space_group_IT_number 2
_symmetry_cell_setting triclinic
_symmetry_space_group_name_Hall '-P 1'
_symmetry_space_group_name_H-M 'P -1'
_atom_sites_solution_hydrogens geom
_atom_sites_solution_primary direct
_atom_sites_solution_secondary difmap
_audit_creation_method SHELXL-97
_cell_angle_alpha 112.44(2)
_cell_angle_beta 103.21(3)
_cell_angle_gamma 92.15(4)
_cell_formula_units_Z 2
_cell_length_a 10.497(7)
_cell_length_b 15.346(10)
_cell_length_c 19.860(14)
_cell_measurement_temperature 173(2)
_cell_volume 2851(3)
_computing_cell_refinement 'Rigaku AFC10/Saturn 70 CCD'
_computing_data_collection 'Rigaku AFC10/Saturn 70 CCD'
_computing_data_reduction 'Rigaku AFC10/Saturn 70 CCD'
_computing_molecular_graphics 'SHELXL-97 (Sheldrick, 1997)'
_computing_publication_material 'ORTEP3 for windows'
_computing_structure_refinement 'SHELXL-97 (Sheldrick, 1997)'
_computing_structure_solution 'SHELXS-97 (Sheldrick, 1990)'
_diffrn_ambient_temperature 173(2)
_diffrn_measured_fraction_theta_full 0.942
_diffrn_measured_fraction_theta_max 0.942
_diffrn_measurement_device_type ' CCD area detector '
_diffrn_measurement_method ' phi and omega scans'
_diffrn_radiation_monochromator graphite
_diffrn_radiation_source 'fine-focus sealed tube'
_diffrn_radiation_type MoK\a
_diffrn_radiation_wavelength 0.71070
_diffrn_reflns_av_R_equivalents 0.0755
_diffrn_reflns_av_sigmaI/netI 0.1265
_diffrn_reflns_limit_h_max 13
_diffrn_reflns_limit_h_min -10
_diffrn_reflns_limit_k_max 19
_diffrn_reflns_limit_k_min -19
_diffrn_reflns_limit_l_max 25
_diffrn_reflns_limit_l_min -25
_diffrn_reflns_number 22573
_diffrn_reflns_theta_full 27.57
_diffrn_reflns_theta_max 27.57
_diffrn_reflns_theta_min 3.16
_exptl_absorpt_coefficient_mu 0.400
_exptl_absorpt_correction_T_max 0.9881
_exptl_absorpt_correction_T_min 0.8283
_exptl_absorpt_correction_type empirical
_exptl_crystal_colour green
_exptl_crystal_density_diffrn 1.134
_exptl_crystal_density_meas ?
_exptl_crystal_density_method 'not measured'
_exptl_crystal_description block
_exptl_crystal_F_000 1042
_exptl_crystal_size_max 0.49
_exptl_crystal_size_mid 0.13
_exptl_crystal_size_min 0.03
_refine_diff_density_max 2.350
_refine_diff_density_min -1.001
_refine_diff_density_rms 0.119
_refine_ls_extinction_method none
_refine_ls_goodness_of_fit_ref 1.373
_refine_ls_hydrogen_treatment constr
_refine_ls_matrix_type full
_refine_ls_number_parameters 585
_refine_ls_number_reflns 12429
_refine_ls_number_restraints 4
_refine_ls_restrained_S_all 1.373
_refine_ls_R_factor_all 0.1788
_refine_ls_R_factor_gt 0.1236
_refine_ls_shift/su_max 0.022
_refine_ls_shift/su_mean 0.000
_refine_ls_structure_factor_coef Fsqd
_refine_ls_weighting_details 'calc w=1/[\s^2^(Fo^2^)+(0.1000P)^2^+0.0000P] where P=(Fo^2^+2Fc^2^)/3'
_refine_ls_weighting_scheme calc
_refine_ls_wR_factor_gt 0.2779
_refine_ls_wR_factor_ref 0.3221
_reflns_number_gt 7169
_reflns_number_total 12429
_reflns_threshold_expression >2sigma(I)
_cod_data_source_file c4dt00170b2.cif
_cod_data_source_block yfl10
_cod_depositor_comments
;
The following automatic conversions were performed:

'_symmetry_cell_setting' value 'Triclinic' changed to 'triclinic'
according to
/usr/data/users/saulius/crontab/automatic-downloads/rss-feeds/RSC/lib/dictionaries/cif_core.dic
dictionary named 'cif_core.dic' version 2.4.2 from 2011-04-26.

Automatic conversion script
Id: cif_fix_values 2281 2013-09-26 08:29:07Z andrius 

 Adding full bibliography for 7031064--7031065.cif.

The following automatic conversions were performed:

'_exptl_crystal_density_meas' value 'not measured' was changed to '?'
- the value is perceived as not measured.

Automatic conversion script
Id: cif_fix_values 3008 2015-01-20 13:52:24Z robertas 
;
_cod_original_sg_symbol_H-M P-1
_cod_original_formula_sum 'C56 H76 Fe N3 O0.50 P2 Si2'
_cod_database_code 7031065

loop_
_symmetry_equiv_pos_as_xyz
'x, y, z'
'-x, -y, -z'

loop_
_atom_site_label
_atom_site_type_symbol
_atom_site_fract_x
_atom_site_fract_y
_atom_site_fract_z
_atom_site_U_iso_or_equiv
_atom_site_adp_type
_atom_site_occupancy
_atom_site_symmetry_multiplicity
_atom_site_calc_flag
_atom_site_refinement_flags
_atom_site_disorder_assembly
_atom_site_disorder_group
Fe1 Fe 0.38874(8) 0.47066(6) 0.75141(5) 0.0365(3) Uani 1 1 d . . .
P1 P 0.30484(15) 0.33335(10) 0.66306(9) 0.0358(4) Uani 1 1 d . . .
P2 P 0.35364(15) 0.59786(11) 0.83496(9) 0.0388(4) Uani 1 1 d . . .
N1 N 0.3152(4) 0.4135(3) 0.8130(3) 0.0352(11) Uani 1 1 d . . .
C1 C 0.4267(6) 0.5296(4) 0.6950(3) 0.0397(13) Uani 1 1 d . . .
C2 C 0.5668(6) 0.4698(4) 0.7842(3) 0.0415(14) Uani 1 1 d . . .
C3 C 0.2673(5) 0.2603(4) 0.7048(3) 0.0344(12) Uani 1 1 d . . .
C4 C 0.3298(6) 0.5734(4) 0.9095(3) 0.0402(14) Uani 1 1 d . . .
N2 N 0.4598(6) 0.5725(4) 0.6610(3) 0.0557(15) Uani 1 1 d . . .
Si1 Si 0.55371(19) 0.66270(14) 0.65191(12) 0.0531(5) Uani 1 1 d . . .
C5 C 0.6413(8) 0.6059(6) 0.5777(5) 0.074(2) Uani 1 1 d . . .
H5 H 0.6951 0.5610 0.5910 0.111 Uiso 1 1 calc R . .
H5A H 0.6985 0.6550 0.5742 0.111 Uiso 1 1 calc R . .
H5B H 0.5763 0.5716 0.5290 0.111 Uiso 1 1 calc R . .
C6 C 0.4401(8) 0.7417(5) 0.6293(5) 0.070(2) Uani 1 1 d . . .
H6 H 0.3755 0.7059 0.5807 0.105 Uiso 1 1 calc R . .
H6A H 0.4902 0.7946 0.6263 0.105 Uiso 1 1 calc R . .
H6B H 0.3938 0.7668 0.6689 0.105 Uiso 1 1 calc R . .
C7 C 0.6709(8) 0.7273(6) 0.7475(4) 0.079(3) Uani 1 1 d . . .
H7 H 0.6215 0.7608 0.7838 0.118 Uiso 1 1 calc R . .
H7A H 0.7351 0.7735 0.7452 0.118 Uiso 1 1 calc R . .
H7B H 0.7176 0.6816 0.7636 0.118 Uiso 1 1 calc R . .
N3 N 0.6821(5) 0.4734(4) 0.8020(3) 0.0533(14) Uani 1 1 d . . .
Si2 Si 0.85589(18) 0.47365(16) 0.81674(13) 0.0590(6) Uani 1 1 d . . .
C8 C 0.9090(9) 0.5302(7) 0.7571(5) 0.086(3) Uani 1 1 d . . .
H8 H 0.8533 0.4992 0.7051 0.129 Uiso 1 1 calc R . .
H8A H 1.0015 0.5229 0.7575 0.129 Uiso 1 1 calc R . .
H8B H 0.8999 0.5981 0.7774 0.129 Uiso 1 1 calc R . .
C9 C 0.8895(8) 0.3486(6) 0.7843(6) 0.085(3) Uani 1 1 d . . .
H9 H 0.8670 0.3202 0.8175 0.128 Uiso 1 1 calc R . .
H9A H 0.9834 0.3470 0.7859 0.128 Uiso 1 1 calc R . .
H9B H 0.8359 0.3124 0.7325 0.128 Uiso 1 1 calc R . .
C10 C 0.9302(8) 0.5480(9) 0.9190(5) 0.117(4) Uani 1 1 d . . .
H10 H 0.8904 0.6069 0.9339 0.176 Uiso 1 1 calc R . .
H10A H 1.0257 0.5634 0.9281 0.176 Uiso 1 1 calc R . .
H10B H 0.9135 0.5126 0.9488 0.176 Uiso 1 1 calc R . .
C11 C 0.2719(6) 0.3142(4) 0.7842(3) 0.0379(13) Uani 1 1 d . . .
C12 C 0.2207(5) 0.2757(4) 0.8280(3) 0.0399(14) Uani 1 1 d . . .
H12 H 0.1890 0.2096 0.8076 0.048 Uiso 1 1 calc R . .
C13 C 0.2159(6) 0.3329(4) 0.9007(3) 0.0432(14) Uani 1 1 d . . .
H13 H 0.1873 0.3056 0.9313 0.052 Uiso 1 1 calc R . .
C14 C 0.2532(6) 0.4298(4) 0.9281(3) 0.0435(14) Uani 1 1 d . . .
H14 H 0.2473 0.4694 0.9772 0.052 Uiso 1 1 calc R . .
C15 C 0.2998(5) 0.4712(4) 0.8844(3) 0.0342(12) Uani 1 1 d . . .
C16 C 0.2810(6) 0.2642(4) 0.5602(3) 0.0387(13) Uani 1 1 d . . .
C17 C 0.3745(5) 0.2037(4) 0.5312(3) 0.0357(13) Uani 1 1 d . . .
C18 C 0.3359(6) 0.1343(4) 0.4572(3) 0.0421(14) Uani 1 1 d . . .
H18 H 0.3969 0.0930 0.4392 0.051 Uiso 1 1 calc R . .
C19 C 0.2124(6) 0.1235(4) 0.4094(3) 0.0381(13) Uani 1 1 d . . .
C20 C 0.1286(6) 0.1883(4) 0.4344(3) 0.0386(13) Uani 1 1 d . . .
H20 H 0.0466 0.1846 0.4003 0.046 Uiso 1 1 calc R . .
C21 C 0.1587(6) 0.2601(4) 0.5083(3) 0.0387(13) Uani 1 1 d . . .
C22 C 0.5249(6) 0.2169(4) 0.5760(3) 0.0422(14) Uani 1 1 d . . .
C23 C 0.5477(6) 0.1979(5) 0.6491(3) 0.0459(15) Uani 1 1 d . . .
H23 H 0.6407 0.1911 0.6658 0.069 Uiso 1 1 calc R . .
H23A H 0.4919 0.1392 0.6388 0.069 Uiso 1 1 calc R . .
H23B H 0.5248 0.2514 0.6888 0.069 Uiso 1 1 calc R . .
C24 C 0.5860(6) 0.3215(4) 0.5965(4) 0.0475(16) Uani 1 1 d . . .
H24 H 0.6804 0.3309 0.6217 0.071 Uiso 1 1 calc R . .
H24A H 0.5412 0.3662 0.6303 0.071 Uiso 1 1 calc R . .
H24B H 0.5746 0.3328 0.5502 0.071 Uiso 1 1 calc R . .
C25 C 0.6070(6) 0.1521(5) 0.5283(4) 0.0481(16) Uani 1 1 d . . .
H25 H 0.5989 0.1627 0.4820 0.072 Uiso 1 1 calc R . .
H25A H 0.5747 0.0854 0.5153 0.072 Uiso 1 1 calc R . .
H25B H 0.6999 0.1667 0.5572 0.072 Uiso 1 1 calc R . .
C26 C 0.1693(6) 0.0401(4) 0.3289(4) 0.0458(15) Uani 1 1 d . . .
C27 C 0.2814(8) 0.0294(5) 0.2883(4) 0.065(2) Uani 1 1 d . . .
H27 H 0.2494 -0.0190 0.2366 0.097 Uiso 1 1 calc R . .
H27A H 0.3572 0.0099 0.3157 0.097 Uiso 1 1 calc R . .
H27B H 0.3085 0.0904 0.2871 0.097 Uiso 1 1 calc R . .
C28 C 0.0428(8) 0.0529(6) 0.2774(4) 0.071(2) Uani 1 1 d . . .
H28 H 0.0573 0.1131 0.2720 0.107 Uiso 1 1 calc R . .
H28A H -0.0312 0.0537 0.3000 0.107 Uiso 1 1 calc R . .
H28B H 0.0223 0.0000 0.2276 0.107 Uiso 1 1 calc R . .
C29 C 0.1408(7) -0.0527(5) 0.3385(4) 0.061(2) Uani 1 1 d . . .
H29 H 0.1168 -0.1061 0.2889 0.092 Uiso 1 1 calc R . .
H29A H 0.0677 -0.0484 0.3622 0.092 Uiso 1 1 calc R . .
H29B H 0.2198 -0.0628 0.3705 0.092 Uiso 1 1 calc R . .
C30 C 0.0558(5) 0.3306(4) 0.5292(4) 0.0401(14) Uani 1 1 d . . .
C31 C 0.1207(6) 0.4360(4) 0.5648(4) 0.0511(17) Uani 1 1 d . . .
H31 H 0.1813 0.4498 0.6143 0.077 Uiso 1 1 calc R . .
H31A H 0.0519 0.4777 0.5709 0.077 Uiso 1 1 calc R . .
H31B H 0.1699 0.4472 0.5318 0.077 Uiso 1 1 calc R . .
C32 C -0.0219(6) 0.3088(5) 0.5803(4) 0.0535(17) Uani 1 1 d . . .
H32 H -0.0613 0.2418 0.5565 0.080 Uiso 1 1 calc R . .
H32A H -0.0919 0.3493 0.5871 0.080 Uiso 1 1 calc R . .
H32B H 0.0386 0.3216 0.6296 0.080 Uiso 1 1 calc R . .
C33 C -0.0516(6) 0.3218(4) 0.4570(4) 0.0527(17) Uani 1 1 d . . .
H33 H -0.0088 0.3347 0.4222 0.079 Uiso 1 1 calc R . .
H33A H -0.1129 0.3679 0.4715 0.079 Uiso 1 1 calc R . .
H33B H -0.1005 0.2572 0.4322 0.079 Uiso 1 1 calc R . .
C34 C 0.3970(6) 0.7247(4) 0.8581(3) 0.0424(14) Uani 1 1 d . . .
C35 C 0.5193(6) 0.7785(5) 0.9121(4) 0.0523(17) Uani 1 1 d . . .
C36 C 0.5469(9) 0.8727(5) 0.9224(4) 0.070(2) Uani 1 1 d . . .
H36 H 0.6227 0.9104 0.9610 0.084 Uiso 1 1 calc R . .
C37 C 0.4711(9) 0.9152(5) 0.8801(4) 0.071(2) Uani 1 1 d . . .
C38 C 0.3509(8) 0.8617(5) 0.8289(4) 0.0570(18) Uani 1 1 d . . .
H38 H 0.2920 0.8912 0.8032 0.068 Uiso 1 1 calc R . .
C39 C 0.3165(7) 0.7666(4) 0.8153(4) 0.0497(16) Uani 1 1 d . . .
C40 C 0.6109(8) 0.7364(6) 0.9586(5) 0.073(2) Uani 1 1 d . . .
H40 H 0.6981 0.7752 0.9799 0.110 Uiso 1 1 calc R . .
H40A H 0.6194 0.6713 0.9264 0.110 Uiso 1 1 calc R . .
H40B H 0.5746 0.7355 0.9997 0.110 Uiso 1 1 calc R . .
C41 C 0.5079(11) 1.0167(5) 0.8899(5) 0.094(3) Uani 1 1 d . . .
H41 H 0.5555 1.0165 0.8528 0.141 Uiso 1 1 calc R . .
H41A H 0.5645 1.0532 0.9410 0.141 Uiso 1 1 calc R . .
H41B H 0.4275 1.0461 0.8824 0.141 Uiso 1 1 calc R . .
C42 C 0.1862(8) 0.7129(5) 0.7561(4) 0.069(2) Uani 1 1 d . . .
H42 H 0.2055 0.6623 0.7131 0.103 Uiso 1 1 calc R . .
H42A H 0.1384 0.7574 0.7389 0.103 Uiso 1 1 calc R . .
H42B H 0.1317 0.6850 0.7788 0.103 Uiso 1 1 calc R . .
C43 C 0.2496(5) 0.1534(4) 0.6732(3) 0.0355(12) Uani 1 1 d . . .
C44 C 0.3196(6) 0.1038(4) 0.7138(4) 0.0439(14) Uani 1 1 d . . .
H44 H 0.3758 0.1390 0.7629 0.053 Uiso 1 1 calc R . .
C45 C 0.3084(6) 0.0058(4) 0.6838(4) 0.0458(15) Uani 1 1 d . . .
H45 H 0.3528 -0.0257 0.7133 0.055 Uiso 1 1 calc R . .
C46 C 0.2320(6) -0.0474(5) 0.6101(4) 0.0518(17) Uani 1 1 d . . .
H46 H 0.2283 -0.1147 0.5884 0.062 Uiso 1 1 calc R . .
C47 C 0.1618(6) -0.0012(5) 0.5691(4) 0.0480(16) Uani 1 1 d . . .
H47 H 0.1077 -0.0377 0.5196 0.058 Uiso 1 1 calc R . .
C48 C 0.1686(5) 0.0979(4) 0.5988(3) 0.0389(13) Uani 1 1 d . . .
H48 H 0.1196 0.1283 0.5697 0.047 Uiso 1 1 calc R . .
C49 C 0.3258(6) 0.6434(4) 0.9853(3) 0.0400(14) Uiso 1 1 d . . .
C50 C 0.3997(6) 0.6349(4) 1.0519(4) 0.0476(16) Uani 1 1 d . . .
H50 H 0.4509 0.5843 1.0475 0.057 Uiso 1 1 calc R . .
C51 C 0.3975(7) 0.7007(5) 1.1237(4) 0.0532(17) Uani 1 1 d . . .
H51 H 0.4461 0.6935 1.1675 0.064 Uiso 1 1 calc R . .
C52 C 0.3253(7) 0.7757(5) 1.1313(4) 0.0581(19) Uani 1 1 d . . .
H52 H 0.3263 0.8213 1.1799 0.070 Uiso 1 1 calc R . .
C53 C 0.2521(7) 0.7837(5) 1.0675(4) 0.0595(19) Uani 1 1 d . . .
H53 H 0.2004 0.8343 1.0729 0.071 Uiso 1 1 calc R . .
C54 C 0.2515(7) 0.7186(5) 0.9937(4) 0.0523(17) Uani 1 1 d . . .
H54 H 0.2009 0.7262 0.9506 0.063 Uiso 1 1 calc R . .
O1 O 1.0000 1.0000 1.0000 0.269(10) Uiso 1 2 d SD . .
C55 C 1.0013(19) 0.8626(13) 0.9076(10) 0.195(7) Uiso 0.50 1 d PD A 1
H55A H 0.9414 0.8047 0.8719 0.293 Uiso 0.50 1 calc PR A 1
H55B H 1.0818 0.8452 0.9327 0.293 Uiso 0.50 1 calc PR A 1
H55C H 1.0243 0.8996 0.8803 0.293 Uiso 0.50 1 calc PR A 1
C56 C 0.935(6) 0.920(4) 0.965(3) 0.34(3) Uiso 0.50 1 d PD A 1
H55 H 0.8447 0.9254 0.9396 0.412 Uiso 0.50 1 calc PR A 1
H56 H 0.9294 0.8894 0.9997 0.412 Uiso 0.50 1 calc PR A 1
C58 C 1.0013(19) 0.8626(13) 0.9076(10) 0.195(7) Uiso 0.50 1 d P A 2
H58A H 1.0531 0.8224 0.8758 0.293 Uiso 0.50 1 calc PR A 2
H58B H 0.9205 0.8705 0.8755 0.293 Uiso 0.50 1 calc PR A 2
H58C H 0.9779 0.8324 0.9394 0.293 Uiso 0.50 1 calc PR A 2
C57 C 1.074(5) 0.949(4) 0.952(3) 0.30(3) Uiso 0.50 1 d PD A 2
H57 H 1.0920 0.9832 0.9209 0.363 Uiso 0.50 1 calc PR A 2
H58 H 1.1596 0.9422 0.9818 0.363 Uiso 0.50 1 calc PR A 2

loop_
_atom_site_aniso_label
_atom_site_aniso_U_11
_atom_site_aniso_U_22
_atom_site_aniso_U_33
_atom_site_aniso_U_23
_atom_site_aniso_U_13
_atom_site_aniso_U_12
Fe1 0.0344(5) 0.0337(5) 0.0451(5) 0.0181(4) 0.0139(4) 0.0015(3)
P1 0.0362(9) 0.0328(8) 0.0448(9) 0.0194(7) 0.0160(7) 0.0038(6)
P2 0.0384(9) 0.0352(8) 0.0455(9) 0.0177(7) 0.0137(7) 0.0030(6)
N1 0.028(3) 0.035(3) 0.044(3) 0.018(2) 0.008(2) 0.0004(19)
C1 0.044(4) 0.036(3) 0.045(3) 0.021(3) 0.014(3) 0.003(3)
C2 0.024(3) 0.048(4) 0.051(4) 0.024(3) 0.001(3) -0.004(2)
C3 0.021(3) 0.043(3) 0.045(3) 0.024(3) 0.010(2) 0.001(2)
C4 0.037(3) 0.041(3) 0.043(3) 0.017(3) 0.011(3) 0.005(3)
N2 0.069(4) 0.044(3) 0.061(4) 0.024(3) 0.029(3) -0.001(3)
Si1 0.0503(12) 0.0517(11) 0.0715(13) 0.0360(10) 0.0234(9) 0.0028(9)
C5 0.069(5) 0.074(5) 0.094(6) 0.040(5) 0.040(5) 0.010(4)
C6 0.072(5) 0.070(5) 0.085(6) 0.052(5) 0.019(4) -0.001(4)
C7 0.078(6) 0.069(5) 0.074(6) 0.026(5) -0.001(4) -0.020(4)
N3 0.024(3) 0.065(4) 0.065(4) 0.029(3) -0.002(2) -0.005(2)
Si2 0.0295(10) 0.0727(14) 0.0759(14) 0.0315(11) 0.0138(9) 0.0016(9)
C8 0.078(6) 0.091(7) 0.094(6) 0.034(5) 0.041(5) -0.008(5)
C9 0.041(5) 0.081(6) 0.129(8) 0.043(6) 0.011(5) 0.010(4)
C10 0.046(5) 0.196(12) 0.058(5) 0.008(7) -0.005(4) -0.007(6)
C11 0.035(3) 0.033(3) 0.054(4) 0.023(3) 0.015(3) 0.009(2)
C12 0.033(3) 0.039(3) 0.051(4) 0.021(3) 0.014(3) -0.001(2)
C13 0.034(3) 0.057(4) 0.055(4) 0.035(3) 0.019(3) 0.010(3)
C14 0.044(4) 0.044(4) 0.040(3) 0.016(3) 0.009(3) 0.004(3)
C15 0.020(3) 0.043(3) 0.041(3) 0.021(3) 0.002(2) 0.003(2)
C16 0.047(4) 0.034(3) 0.042(3) 0.018(3) 0.019(3) 0.007(3)
C17 0.019(3) 0.045(3) 0.048(3) 0.024(3) 0.010(2) 0.000(2)
C18 0.037(3) 0.042(3) 0.051(4) 0.016(3) 0.021(3) 0.011(3)
C19 0.032(3) 0.039(3) 0.045(3) 0.017(3) 0.012(3) 0.002(2)
C20 0.036(3) 0.033(3) 0.048(3) 0.019(3) 0.009(3) 0.002(2)
C21 0.039(3) 0.037(3) 0.049(4) 0.024(3) 0.016(3) 0.009(2)
C22 0.046(4) 0.041(3) 0.050(4) 0.024(3) 0.021(3) 0.011(3)
C23 0.026(3) 0.062(4) 0.057(4) 0.032(3) 0.010(3) 0.005(3)
C24 0.028(3) 0.047(4) 0.069(4) 0.022(3) 0.018(3) 0.003(3)
C25 0.031(3) 0.061(4) 0.061(4) 0.030(3) 0.018(3) 0.013(3)
C26 0.056(4) 0.036(3) 0.047(4) 0.013(3) 0.022(3) 0.006(3)
C27 0.073(5) 0.052(4) 0.063(5) 0.009(4) 0.031(4) 0.005(4)
C28 0.078(6) 0.081(6) 0.039(4) 0.014(4) 0.000(4) 0.027(4)
C29 0.056(5) 0.045(4) 0.079(5) 0.018(4) 0.023(4) -0.001(3)
C30 0.027(3) 0.031(3) 0.060(4) 0.018(3) 0.007(3) 0.001(2)
C31 0.044(4) 0.035(3) 0.069(4) 0.021(3) 0.003(3) 0.008(3)
C32 0.043(4) 0.059(4) 0.075(5) 0.035(4) 0.030(3) 0.015(3)
C33 0.032(3) 0.042(4) 0.079(5) 0.019(3) 0.014(3) 0.006(3)
C34 0.045(4) 0.037(3) 0.043(3) 0.015(3) 0.008(3) 0.001(3)
C35 0.042(4) 0.051(4) 0.046(4) 0.006(3) 0.003(3) -0.014(3)
C36 0.096(6) 0.045(4) 0.055(5) 0.013(4) 0.009(4) -0.021(4)
C37 0.116(7) 0.037(4) 0.064(5) 0.020(4) 0.036(5) -0.002(4)
C38 0.077(5) 0.045(4) 0.058(4) 0.028(3) 0.022(4) 0.013(4)
C39 0.065(5) 0.035(3) 0.048(4) 0.014(3) 0.016(3) 0.004(3)
C40 0.056(5) 0.076(6) 0.084(6) 0.041(5) -0.001(4) -0.001(4)
C41 0.159(9) 0.034(4) 0.082(6) 0.018(4) 0.032(6) -0.015(5)
C42 0.083(6) 0.052(4) 0.084(6) 0.044(4) 0.016(4) 0.014(4)
C43 0.036(3) 0.035(3) 0.040(3) 0.017(3) 0.015(2) 0.005(2)
C44 0.044(4) 0.049(4) 0.052(4) 0.030(3) 0.020(3) 0.013(3)
C45 0.047(4) 0.041(3) 0.063(4) 0.031(3) 0.020(3) 0.013(3)
C46 0.050(4) 0.038(3) 0.083(5) 0.031(4) 0.035(4) 0.012(3)
C47 0.039(4) 0.045(4) 0.054(4) 0.013(3) 0.014(3) -0.006(3)
C48 0.029(3) 0.040(3) 0.052(4) 0.024(3) 0.010(3) 0.001(2)
C50 0.040(4) 0.043(4) 0.056(4) 0.014(3) 0.016(3) 0.002(3)
C51 0.052(4) 0.054(4) 0.049(4) 0.016(3) 0.014(3) -0.004(3)
C52 0.073(5) 0.047(4) 0.049(4) 0.010(3) 0.022(4) 0.001(4)
C53 0.056(5) 0.046(4) 0.068(5) 0.013(4) 0.020(4) 0.002(3)
C54 0.056(4) 0.048(4) 0.055(4) 0.022(3) 0.016(3) 0.003(3)

loop_
_atom_type_symbol
_atom_type_description
_atom_type_scat_dispersion_real
_atom_type_scat_dispersion_imag
_atom_type_scat_source
C C 0.0033 0.0016 'International Tables Vol C Tables 4.2.6.8 and 6.1.1.4'
H H 0.0000 0.0000 'International Tables Vol C Tables 4.2.6.8 and 6.1.1.4'
N N 0.0061 0.0033 'International Tables Vol C Tables 4.2.6.8 and 6.1.1.4'
Si Si 0.0817 0.0704 'International Tables Vol C Tables 4.2.6.8 and 6.1.1.4'
P P 0.1023 0.0942 'International Tables Vol C Tables 4.2.6.8 and 6.1.1.4'
Fe Fe 0.3463 0.8444 'International Tables Vol C Tables 4.2.6.8 and 6.1.1.4'
O O 0.0106 0.0060 'International Tables Vol C Tables 4.2.6.8 and 6.1.1.4'

loop_
_geom_angle_atom_site_label_1
_geom_angle_atom_site_label_2
_geom_angle_atom_site_label_3
_geom_angle
_geom_angle_site_symmetry_1
_geom_angle_site_symmetry_3
C1 Fe1 C2 87.8(3) . .
C1 Fe1 N1 169.8(2) . .
C2 Fe1 N1 101.8(2) . .
C1 Fe1 P2 93.6(2) . .
C2 Fe1 P2 103.3(2) . .
N1 Fe1 P2 80.83(15) . .
C1 Fe1 P1 98.8(2) . .
C2 Fe1 P1 108.0(2) . .
N1 Fe1 P1 81.71(15) . .
P2 Fe1 P1 146.65(8) . .
C3 P1 C16 110.4(3) . .
C3 P1 Fe1 107.6(2) . .
C16 P1 Fe1 141.34(19) . .
C4 P2 C34 114.2(3) . .
C4 P2 Fe1 108.7(2) . .
C34 P2 Fe1 133.2(2) . .
C15 N1 C11 117.9(5) . .
C15 N1 Fe1 121.0(4) . .
C11 N1 Fe1 121.0(4) . .
N2 C1 Fe1 175.5(6) . .
N3 C2 Fe1 174.8(6) . .
C11 C3 C43 119.7(5) . .
C11 C3 P1 111.6(4) . .
C43 C3 P1 128.2(4) . .
C15 C4 C49 123.8(5) . .
C15 C4 P2 108.7(4) . .
C49 C4 P2 127.2(5) . .
C1 N2 Si1 154.4(5) . .
N2 Si1 C6 107.5(3) . .
N2 Si1 C5 108.4(3) . .
C6 Si1 C5 113.2(4) . .
N2 Si1 C7 104.6(3) . .
C6 Si1 C7 110.3(4) . .
C5 Si1 C7 112.2(4) . .
Si1 C5 H5 109.5 . .
Si1 C5 H5A 109.5 . .
H5 C5 H5A 109.5 . .
Si1 C5 H5B 109.5 . .
H5 C5 H5B 109.5 . .
H5A C5 H5B 109.5 . .
Si1 C6 H6 109.5 . .
Si1 C6 H6A 109.5 . .
H6 C6 H6A 109.5 . .
Si1 C6 H6B 109.5 . .
H6 C6 H6B 109.5 . .
H6A C6 H6B 109.5 . .
Si1 C7 H7 109.5 . .
Si1 C7 H7A 109.5 . .
H7 C7 H7A 109.5 . .
Si1 C7 H7B 109.5 . .
H7 C7 H7B 109.5 . .
H7A C7 H7B 109.5 . .
C2 N3 Si2 172.7(6) . .
N3 Si2 C9 108.4(3) . .
N3 Si2 C10 106.0(4) . .
C9 Si2 C10 115.0(5) . .
N3 Si2 C8 107.0(4) . .
C9 Si2 C8 109.4(4) . .
C10 Si2 C8 110.7(5) . .
Si2 C8 H8 109.5 . .
Si2 C8 H8A 109.5 . .
H8 C8 H8A 109.5 . .
Si2 C8 H8B 109.5 . .
H8 C8 H8B 109.5 . .
H8A C8 H8B 109.5 . .
Si2 C9 H9 109.5 . .
Si2 C9 H9A 109.5 . .
H9 C9 H9A 109.5 . .
Si2 C9 H9B 109.5 . .
H9 C9 H9B 109.5 . .
H9A C9 H9B 109.5 . .
Si2 C10 H10 109.5 . .
Si2 C10 H10A 109.5 . .
H10 C10 H10A 109.5 . .
Si2 C10 H10B 109.5 . .
H10 C10 H10B 109.5 . .
H10A C10 H10B 109.5 . .
C12 C11 N1 120.2(5) . .
C12 C11 C3 123.6(5) . .
N1 C11 C3 115.7(5) . .
C13 C12 C11 120.8(5) . .
C13 C12 H12 119.6 . .
C11 C12 H12 119.6 . .
C14 C13 C12 119.3(6) . .
C14 C13 H13 120.3 . .
C12 C13 H13 120.3 . .
C13 C14 C15 121.1(6) . .
C13 C14 H14 119.4 . .
C15 C14 H14 119.4 . .
N1 C15 C14 120.4(5) . .
N1 C15 C4 117.5(5) . .
C14 C15 C4 122.1(5) . .
C21 C16 C17 117.9(5) . .
C21 C16 P1 119.7(4) . .
C17 C16 P1 121.9(4) . .
C18 C17 C16 119.2(5) . .
C18 C17 C22 117.0(5) . .
C16 C17 C22 123.5(5) . .
C19 C18 C17 122.6(5) . .
C19 C18 H18 118.7 . .
C17 C18 H18 118.7 . .
C20 C19 C18 118.0(5) . .
C20 C19 C26 121.0(5) . .
C18 C19 C26 121.0(5) . .
C19 C20 C21 123.1(6) . .
C19 C20 H20 118.4 . .
C21 C20 H20 118.4 . .
C20 C21 C16 118.4(5) . .
C20 C21 C30 118.1(5) . .
C16 C21 C30 123.6(5) . .
C25 C22 C23 105.8(5) . .
C25 C22 C24 106.1(5) . .
C23 C22 C24 109.4(5) . .
C25 C22 C17 112.9(5) . .
C23 C22 C17 114.9(5) . .
C24 C22 C17 107.4(5) . .
C22 C23 H23 109.5 . .
C22 C23 H23A 109.5 . .
H23 C23 H23A 109.5 . .
C22 C23 H23B 109.5 . .
H23 C23 H23B 109.5 . .
H23A C23 H23B 109.5 . .
C22 C24 H24 109.5 . .
C22 C24 H24A 109.5 . .
H24 C24 H24A 109.5 . .
C22 C24 H24B 109.5 . .
H24 C24 H24B 109.5 . .
H24A C24 H24B 109.5 . .
C22 C25 H25 109.5 . .
C22 C25 H25A 109.5 . .
H25 C25 H25A 109.5 . .
C22 C25 H25B 109.5 . .
H25 C25 H25B 109.5 . .
H25A C25 H25B 109.5 . .
C29 C26 C28 107.9(6) . .
C29 C26 C27 108.2(5) . .
C28 C26 C27 108.4(6) . .
C29 C26 C19 108.2(5) . .
C28 C26 C19 113.1(5) . .
C27 C26 C19 111.0(5) . .
C26 C27 H27 109.5 . .
C26 C27 H27A 109.5 . .
H27 C27 H27A 109.5 . .
C26 C27 H27B 109.5 . .
H27 C27 H27B 109.5 . .
H27A C27 H27B 109.5 . .
C26 C28 H28 109.5 . .
C26 C28 H28A 109.5 . .
H28 C28 H28A 109.5 . .
C26 C28 H28B 109.5 . .
H28 C28 H28B 109.5 . .
H28A C28 H28B 109.5 . .
C26 C29 H29 109.5 . .
C26 C29 H29A 109.5 . .
H29 C29 H29A 109.5 . .
C26 C29 H29B 109.5 . .
H29 C29 H29B 109.5 . .
H29A C29 H29B 109.5 . .
C31 C30 C32 111.4(5) . .
C31 C30 C33 104.3(5) . .
C32 C30 C33 105.3(5) . .
C31 C30 C21 111.9(5) . .
C32 C30 C21 112.2(5) . .
C33 C30 C21 111.1(5) . .
C30 C31 H31 109.5 . .
C30 C31 H31A 109.5 . .
H31 C31 H31A 109.5 . .
C30 C31 H31B 109.5 . .
H31 C31 H31B 109.5 . .
H31A C31 H31B 109.5 . .
C30 C32 H32 109.5 . .
C30 C32 H32A 109.5 . .
H32 C32 H32A 109.5 . .
C30 C32 H32B 109.5 . .
H32 C32 H32B 109.5 . .
H32A C32 H32B 109.5 . .
C30 C33 H33 109.5 . .
C30 C33 H33A 109.5 . .
H33 C33 H33A 109.5 . .
C30 C33 H33B 109.5 . .
H33 C33 H33B 109.5 . .
H33A C33 H33B 109.5 . .
C39 C34 C35 119.8(6) . .
C39 C34 P2 118.2(5) . .
C35 C34 P2 121.5(5) . .
C36 C35 C34 117.1(7) . .
C36 C35 C40 120.8(6) . .
C34 C35 C40 122.0(6) . .
C37 C36 C35 124.2(7) . .
C37 C36 H36 117.9 . .
C35 C36 H36 117.9 . .
C36 C37 C38 117.1(7) . .
C36 C37 C41 122.9(8) . .
C38 C37 C41 119.9(8) . .
C39 C38 C37 121.7(7) . .
C39 C38 H38 119.2 . .
C37 C38 H38 119.2 . .
C38 C39 C34 119.6(6) . .
C38 C39 C42 117.9(6) . .
C34 C39 C42 122.4(6) . .
C35 C40 H40 109.5 . .
C35 C40 H40A 109.5 . .
H40 C40 H40A 109.5 . .
C35 C40 H40B 109.5 . .
H40 C40 H40B 109.5 . .
H40A C40 H40B 109.5 . .
C37 C41 H41 109.5 . .
C37 C41 H41A 109.5 . .
H41 C41 H41A 109.5 . .
C37 C41 H41B 109.5 . .
H41 C41 H41B 109.5 . .
H41A C41 H41B 109.5 . .
C39 C42 H42 109.5 . .
C39 C42 H42A 109.5 . .
H42 C42 H42A 109.5 . .
C39 C42 H42B 109.5 . .
H42 C42 H42B 109.5 . .
H42A C42 H42B 109.5 . .
C44 C43 C48 117.4(5) . .
C44 C43 C3 121.4(5) . .
C48 C43 C3 121.1(5) . .
C45 C44 C43 121.7(6) . .
C45 C44 H44 119.1 . .
C43 C44 H44 119.1 . .
C44 C45 C46 120.2(6) . .
C44 C45 H45 119.9 . .
C46 C45 H45 119.9 . .
C47 C46 C45 119.4(6) . .
C47 C46 H46 120.3 . .
C45 C46 H46 120.3 . .
C46 C47 C48 121.5(6) . .
C46 C47 H47 119.2 . .
C48 C47 H47 119.2 . .
C47 C48 C43 119.6(6) . .
C47 C48 H48 120.2 . .
C43 C48 H48 120.2 . .
C54 C49 C50 118.2(6) . .
C54 C49 C4 121.8(6) . .
C50 C49 C4 120.1(5) . .
C51 C50 C49 120.7(6) . .
C51 C50 H50 119.6 . .
C49 C50 H50 119.6 . .
C52 C51 C50 120.5(7) . .
C52 C51 H51 119.7 . .
C50 C51 H51 119.7 . .
C53 C52 C51 119.2(7) . .
C53 C52 H52 120.4 . .
C51 C52 H52 120.4 . .
C52 C53 C54 122.0(7) . .
C52 C53 H53 119.0 . .
C54 C53 H53 119.0 . .
C49 C54 C53 119.3(7) . .
C49 C54 H54 120.3 . .
C53 C54 H54 120.3 . .
C56 O1 C56 180.00(2) 2_777 .
C56 O1 C57 75(3) 2_777 2_777
C56 O1 C57 105(3) . 2_777
C56 O1 C57 105(3) 2_777 .
C56 O1 C57 75(3) . .
C57 O1 C57 180(5) 2_777 .
C56 C55 H55A 109.5 . .
C56 C55 H55B 109.5 . .
H55A C55 H55B 109.5 . .
C56 C55 H55C 109.5 . .
H55A C55 H55C 109.5 . .
H55B C55 H55C 109.5 . .
O1 C56 C55 109(4) . .
O1 C56 H55 109.9 . .
C55 C56 H55 109.9 . .
O1 C56 H56 109.9 . .
C55 C56 H56 109.9 . .
H55 C56 H56 108.3 . .
O1 C57 H57 110.4 . .
O1 C57 H58 110.4 . .
H57 C57 H58 108.6 . .

loop_
_geom_bond_atom_site_label_1
_geom_bond_atom_site_label_2
_geom_bond_distance
_geom_bond_site_symmetry_2
Fe1 C1 1.784(6) .
Fe1 C2 1.835(6) .
Fe1 N1 2.015(5) .
Fe1 P2 2.135(2) .
Fe1 P1 2.151(2) .
P1 C3 1.711(6) .
P1 C16 1.858(6) .
P2 C4 1.725(6) .
P2 C34 1.834(6) .
N1 C15 1.406(7) .
N1 C11 1.421(7) .
C1 N2 1.199(7) .
C2 N3 1.174(7) .
C3 C11 1.462(8) .
C3 C43 1.502(8) .
C4 C15 1.451(8) .
C4 C49 1.491(8) .
N2 Si1 1.758(5) .
Si1 C6 1.837(8) .
Si1 C5 1.864(8) .
Si1 C7 1.873(7) .
C5 H5 0.9800 .
C5 H5A 0.9800 .
C5 H5B 0.9800 .
C6 H6 0.9800 .
C6 H6A 0.9800 .
C6 H6B 0.9800 .
C7 H7 0.9800 .
C7 H7A 0.9800 .
C7 H7B 0.9800 .
N3 Si2 1.780(6) .
Si2 C9 1.853(8) .
Si2 C10 1.865(8) .
Si2 C8 1.876(9) .
C8 H8 0.9800 .
C8 H8A 0.9800 .
C8 H8B 0.9800 .
C9 H9 0.9800 .
C9 H9A 0.9800 .
C9 H9B 0.9800 .
C10 H10 0.9800 .
C10 H10A 0.9800 .
C10 H10B 0.9800 .
C11 C12 1.407(8) .
C12 C13 1.388(8) .
C12 H12 0.9500 .
C13 C14 1.379(8) .
C13 H13 0.9500 .
C14 C15 1.409(8) .
C14 H14 0.9500 .
C16 C21 1.433(8) .
C16 C17 1.441(8) .
C17 C18 1.398(8) .
C17 C22 1.588(8) .
C18 C19 1.383(8) .
C18 H18 0.9500 .
C19 C20 1.378(8) .
C19 C26 1.569(8) .
C20 C21 1.413(8) .
C20 H20 0.9500 .
C21 C30 1.568(8) .
C22 C25 1.533(8) .
C22 C23 1.556(8) .
C22 C24 1.568(8) .
C23 H23 0.9800 .
C23 H23A 0.9800 .
C23 H23B 0.9800 .
C24 H24 0.9800 .
C24 H24A 0.9800 .
C24 H24B 0.9800 .
C25 H25 0.9800 .
C25 H25A 0.9800 .
C25 H25B 0.9800 .
C26 C29 1.533(9) .
C26 C28 1.550(9) .
C26 C27 1.553(9) .
C27 H27 0.9800 .
C27 H27A 0.9800 .
C27 H27B 0.9800 .
C28 H28 0.9800 .
C28 H28A 0.9800 .
C28 H28B 0.9800 .
C29 H29 0.9800 .
C29 H29A 0.9800 .
C29 H29B 0.9800 .
C30 C31 1.552(8) .
C30 C32 1.557(8) .
C30 C33 1.564(9) .
C31 H31 0.9800 .
C31 H31A 0.9800 .
C31 H31B 0.9800 .
C32 H32 0.9800 .
C32 H32A 0.9800 .
C32 H32B 0.9800 .
C33 H33 0.9800 .
C33 H33A 0.9800 .
C33 H33B 0.9800 .
C34 C39 1.407(9) .
C34 C35 1.447(8) .
C35 C36 1.391(9) .
C35 C40 1.513(10) .
C36 C37 1.384(11) .
C36 H36 0.9500 .
C37 C38 1.413(11) .
C37 C41 1.518(9) .
C38 C39 1.396(8) .
C38 H38 0.9500 .
C39 C42 1.540(10) .
C40 H40 0.9800 .
C40 H40A 0.9800 .
C40 H40B 0.9800 .
C41 H41 0.9800 .
C41 H41A 0.9800 .
C41 H41B 0.9800 .
C42 H42 0.9800 .
C42 H42A 0.9800 .
C42 H42B 0.9800 .
C43 C44 1.416(8) .
C43 C48 1.430(8) .
C44 C45 1.379(8) .
C44 H44 0.9500 .
C45 C46 1.398(9) .
C45 H45 0.9500 .
C46 C47 1.384(9) .
C46 H46 0.9500 .
C47 C48 1.398(8) .
C47 H47 0.9500 .
C48 H48 0.9500 .
C49 C54 1.396(9) .
C49 C50 1.426(9) .
C50 C51 1.404(8) .
C50 H50 0.9500 .
C51 C52 1.382(10) .
C51 H51 0.9500 .
C52 C53 1.375(10) .
C52 H52 0.9500 .
C53 C54 1.422(9) .
C53 H53 0.9500 .
C54 H54 0.9500 .
O1 C56 1.23(5) 2_777
O1 C56 1.23(5) .
O1 C57 1.39(5) 2_777
O1 C57 1.39(5) .
C55 C56 1.48(5) .
C55 H55A 0.9800 .
C55 H55B 0.9800 .
C55 H55C 0.9800 .
C56 H55 0.9900 .
C56 H56 0.9900 .
C57 H57 0.9900 .
C57 H58 0.9900 .

loop_
_geom_torsion_atom_site_label_1
_geom_torsion_atom_site_label_2
_geom_torsion_atom_site_label_3
_geom_torsion_atom_site_label_4
_geom_torsion
_geom_torsion_site_symmetry_1
C1 Fe1 P1 C3 177.0(3) .
C2 Fe1 P1 C3 86.5(3) .
N1 Fe1 P1 C3 -13.4(2) .
P2 Fe1 P1 C3 -72.4(2) .
C1 Fe1 P1 C16 8.3(4) .
C2 Fe1 P1 C16 -82.2(4) .
N1 Fe1 P1 C16 178.0(3) .
P2 Fe1 P1 C16 118.9(3) .
C1 Fe1 P2 C4 -173.3(3) .
C2 Fe1 P2 C4 -84.8(3) .
N1 Fe1 P2 C4 15.3(2) .
P1 Fe1 P2 C4 74.6(3) .
C1 Fe1 P2 C34 -17.4(3) .
C2 Fe1 P2 C34 71.1(3) .
N1 Fe1 P2 C34 171.2(3) .
P1 Fe1 P2 C34 -129.5(3) .
C1 Fe1 N1 C15 -70.0(14) .
C2 Fe1 N1 C15 89.4(4) .
P2 Fe1 N1 C15 -12.4(4) .
P1 Fe1 N1 C15 -163.9(4) .
C1 Fe1 N1 C11 107.1(13) .
C2 Fe1 N1 C11 -93.5(4) .
P2 Fe1 N1 C11 164.7(4) .
P1 Fe1 N1 C11 13.3(4) .
C2 Fe1 C1 N2 -36(7) .
N1 Fe1 C1 N2 124(7) .
P2 Fe1 C1 N2 67(7) .
P1 Fe1 C1 N2 -144(7) .
C1 Fe1 C2 N3 6(7) .
N1 Fe1 C2 N3 -171(7) .
P2 Fe1 C2 N3 -88(7) .
P1 Fe1 C2 N3 104(7) .
C16 P1 C3 C11 -174.1(4) .
Fe1 P1 C3 C11 13.5(4) .
C16 P1 C3 C43 14.5(6) .
Fe1 P1 C3 C43 -158.0(4) .
C34 P2 C4 C15 -178.5(4) .
Fe1 P2 C4 C15 -17.6(4) .
C34 P2 C4 C49 7.5(6) .
Fe1 P2 C4 C49 168.4(5) .
Fe1 C1 N2 Si1 -13(8) .
C1 N2 Si1 C6 -114.6(13) .
C1 N2 Si1 C5 122.7(13) .
C1 N2 Si1 C7 2.7(14) .
Fe1 C2 N3 Si2 -52(10) .
C2 N3 Si2 C9 -72(4) .
C2 N3 Si2 C10 164(4) .
C2 N3 Si2 C8 45(4) .
C15 N1 C11 C12 -2.7(8) .
Fe1 N1 C11 C12 -180.0(4) .
C15 N1 C11 C3 169.1(4) .
Fe1 N1 C11 C3 -8.1(6) .
C43 C3 C11 C12 -20.8(8) .
P1 C3 C11 C12 167.0(5) .
C43 C3 C11 N1 167.7(5) .
P1 C3 C11 N1 -4.5(6) .
N1 C11 C12 C13 -2.3(8) .
C3 C11 C12 C13 -173.4(5) .
C11 C12 C13 C14 4.6(9) .
C12 C13 C14 C15 -2.0(9) .
C11 N1 C15 C14 5.3(7) .
Fe1 N1 C15 C14 -177.4(4) .
C11 N1 C15 C4 -173.0(5) .
Fe1 N1 C15 C4 4.3(6) .
C13 C14 C15 N1 -3.0(8) .
C13 C14 C15 C4 175.2(5) .
C49 C4 C15 N1 -176.3(5) .
P2 C4 C15 N1 9.4(6) .
C49 C4 C15 C14 5.4(8) .
P2 C4 C15 C14 -168.9(5) .
C3 P1 C16 C21 95.2(5) .
Fe1 P1 C16 C21 -96.3(5) .
C3 P1 C16 C17 -76.3(5) .
Fe1 P1 C16 C17 92.2(5) .
C21 C16 C17 C18 -9.2(8) .
P1 C16 C17 C18 162.4(4) .
C21 C16 C17 C22 165.2(5) .
P1 C16 C17 C22 -23.1(7) .
C16 C17 C18 C19 2.6(9) .
C22 C17 C18 C19 -172.2(5) .
C17 C18 C19 C20 4.7(9) .
C17 C18 C19 C26 -175.5(5) .
C18 C19 C20 C21 -5.3(9) .
C26 C19 C20 C21 174.9(5) .
C19 C20 C21 C16 -1.5(9) .
C19 C20 C21 C30 179.0(5) .
C17 C16 C21 C20 8.7(8) .
P1 C16 C21 C20 -163.2(4) .
C17 C16 C21 C30 -171.8(5) .
P1 C16 C21 C30 16.3(8) .
C18 C17 C22 C25 2.4(7) .
C16 C17 C22 C25 -172.2(5) .
C18 C17 C22 C23 -119.1(6) .
C16 C17 C22 C23 66.4(7) .
C18 C17 C22 C24 118.9(6) .
C16 C17 C22 C24 -55.7(7) .
C20 C19 C26 C29 -106.4(7) .
C18 C19 C26 C29 73.8(7) .
C20 C19 C26 C28 13.0(8) .
C18 C19 C26 C28 -166.8(6) .
C20 C19 C26 C27 135.1(6) .
C18 C19 C26 C27 -44.7(8) .
C20 C21 C30 C31 -128.6(6) .
C16 C21 C30 C31 51.8(8) .
C20 C21 C30 C32 105.2(6) .
C16 C21 C30 C32 -74.3(7) .
C20 C21 C30 C33 -12.4(7) .
C16 C21 C30 C33 168.0(5) .
C4 P2 C34 C39 -123.2(5) .
Fe1 P2 C34 C39 81.9(6) .
C4 P2 C34 C35 64.6(6) .
Fe1 P2 C34 C35 -90.3(6) .
C39 C34 C35 C36 4.1(10) .
P2 C34 C35 C36 176.2(6) .
C39 C34 C35 C40 -178.9(7) .
P2 C34 C35 C40 -6.8(9) .
C34 C35 C36 C37 -5.7(12) .
C40 C35 C36 C37 177.3(8) .
C35 C36 C37 C38 7.0(12) .
C35 C36 C37 C41 -176.6(8) .
C36 C37 C38 C39 -6.9(11) .
C41 C37 C38 C39 176.6(7) .
C37 C38 C39 C34 5.8(10) .
C37 C38 C39 C42 -177.5(7) .
C35 C34 C39 C38 -4.3(10) .
P2 C34 C39 C38 -176.6(5) .
C35 C34 C39 C42 179.1(6) .
P2 C34 C39 C42 6.8(9) .
C11 C3 C43 C44 -43.3(7) .
P1 C3 C43 C44 127.5(5) .
C11 C3 C43 C48 141.2(5) .
P1 C3 C43 C48 -48.0(7) .
C48 C43 C44 C45 -1.4(8) .
C3 C43 C44 C45 -177.1(5) .
C43 C44 C45 C46 3.4(9) .
C44 C45 C46 C47 -3.6(9) .
C45 C46 C47 C48 2.0(9) .
C46 C47 C48 C43 0.0(9) .
C44 C43 C48 C47 -0.3(8) .
C3 C43 C48 C47 175.4(5) .
C15 C4 C49 C54 -126.2(7) .
P2 C4 C49 C54 47.0(8) .
C15 C4 C49 C50 54.2(8) .
P2 C4 C49 C50 -132.7(6) .
C54 C49 C50 C51 -0.1(9) .
C4 C49 C50 C51 179.6(5) .
C49 C50 C51 C52 -1.0(9) .
C50 C51 C52 C53 2.0(10) .
C51 C52 C53 C54 -1.9(11) .
C50 C49 C54 C53 0.2(9) .
C4 C49 C54 C53 -179.5(6) .
C52 C53 C54 C49 0.8(10) .
C56 O1 C56 C55 16(52) 2_777
C57 O1 C56 C55 176(3) 2_777
C57 O1 C56 C55 -4(3) .
